data_7035126
loop_
_publ_author_name
'Bortoluzzi, Marco'
'Bresciani, Giulio'
'Marchetti, Fabio'
'Pampaloni, Guido'
'Zacchini, Stefano'

_publ_section_title
;
 MoCl5 as an effective chlorinating agent towards \a-amino acids:
 synthesis of \a-ammonium-acylchloride salts and \a-amino-acylchloride
 complexes.
;
_journal_issue 21
_journal_name_full 'Dalton transactions (Cambridge, England : 2003)'
_journal_page_first 10030
_journal_page_last 10037
_journal_paper_doi 10.1039/c5dt01002k
_journal_volume 44
_journal_year 2015
_chemical_absolute_configuration ad
_chemical_formula_sum 'C5 H9 Cl5 Mo N O2'
_chemical_formula_weight 388.32
_chemical_name_systematic
; 
 ? 
;
_space_group_IT_number 4
_symmetry_cell_setting monoclinic
_symmetry_space_group_name_Hall 'P 2yb'
_symmetry_space_group_name_H-M 'P 1 21 1'
_atom_sites_solution_hydrogens geom
_atom_sites_solution_primary direct
_atom_sites_solution_secondary difmap
_audit_creation_method SHELXL-97
_audit_update_record
;
2015-01-26 deposited with the CCDC.
2015-04-22 downloaded from the CCDC.
;
_cell_angle_alpha 90.00
_cell_angle_beta 97.137(2)
_cell_angle_gamma 90.00
_cell_formula_units_Z 2
_cell_length_a 8.0185(15)
_cell_length_b 6.6193(12)
_cell_length_c 11.511(2)
_cell_measurement_reflns_used 771
_cell_measurement_temperature 100(2)
_cell_measurement_theta_max 21.4015
_cell_measurement_theta_min 2.560
_cell_volume 606.23(19)
_computing_cell_refinement 'APEX2 (Bruker AXS, 2006)'
_computing_data_collection 'APEX2 (Bruker AXS, 2006)'
_computing_data_reduction 'SAINT (Bruker AXS, 2004)'
_computing_molecular_graphics 'ORTEPII (Johnson, 1996)'
_computing_publication_material 'XCIF (Bruker AXS, 2001)'
_computing_structure_refinement 'SHELXL-97 (Sheldrick, 1997)'
_computing_structure_solution 'SHELXS-97 (Sheldrick, 1990)'
_diffrn_ambient_temperature 100(2)
_diffrn_measured_fraction_theta_full 0.992
_diffrn_measured_fraction_theta_max 0.992
_diffrn_measurement_device_type 'CCD area detector'
_diffrn_measurement_method 'phi and omega scans'
_diffrn_radiation_monochromator graphite
_diffrn_radiation_source 'fine-focus sealed tube'
_diffrn_radiation_type MoK\a
_diffrn_radiation_wavelength 0.71073
_diffrn_reflns_av_R_equivalents 0.0534
_diffrn_reflns_av_sigmaI/netI 0.0877
_diffrn_reflns_limit_h_max 9
_diffrn_reflns_limit_h_min -9
_diffrn_reflns_limit_k_max 8
_diffrn_reflns_limit_k_min -8
_diffrn_reflns_limit_l_max 14
_diffrn_reflns_limit_l_min -14
_diffrn_reflns_number 4620
_diffrn_reflns_theta_full 25.88
_diffrn_reflns_theta_max 25.88
_diffrn_reflns_theta_min 1.78
_exptl_absorpt_coefficient_mu 2.157
_exptl_absorpt_correction_T_max 0.8132
_exptl_absorpt_correction_T_min 0.7241
_exptl_absorpt_correction_type empirical
_exptl_absorpt_process_details
;
 Data were corrected for Lorentz polarization and absorption
 effects (empirical absorption corrections SADABS).
 R(int) = 0.0945 (selected reflections only, before parameter refinement)
 R(int) = 0.0558 (selected reflections only, after parameter refinement)
;
_exptl_crystal_colour green
_exptl_crystal_density_diffrn 2.127
_exptl_crystal_density_method 'not measured'
_exptl_crystal_description needle
_exptl_crystal_F_000 378
_exptl_crystal_size_max 0.16
_exptl_crystal_size_mid 0.12
_exptl_crystal_size_min 0.10
_refine_diff_density_max 0.599
_refine_diff_density_min -0.893
_refine_diff_density_rms 0.135
_refine_ls_abs_structure_details 'Flack H D (1983), Acta Cryst. A39, 876-881'
_refine_ls_abs_structure_Flack 0.19(9)
_refine_ls_extinction_method none
_refine_ls_goodness_of_fit_ref 0.986
_refine_ls_hydrogen_treatment mixed
_refine_ls_matrix_type full
_refine_ls_number_parameters 133
_refine_ls_number_reflns 2275
_refine_ls_number_restraints 33
_refine_ls_restrained_S_all 0.981
_refine_ls_R_factor_all 0.0588
_refine_ls_R_factor_gt 0.0424
_refine_ls_shift/su_max 0.000
_refine_ls_shift/su_mean 0.000
_refine_ls_structure_factor_coef Fsqd
_refine_ls_weighting_details 'calc w=1/[\s^2^(Fo^2^)+(0.0262P)^2^+0.0000P] where P=(Fo^2^+2Fc^2^)/3'
_refine_ls_weighting_scheme calc
_refine_ls_wR_factor_gt 0.0728
_refine_ls_wR_factor_ref 0.0785
_reflns_number_gt 1884
_reflns_number_total 2275
_reflns_threshold_expression >2sigma(I)
_cod_data_source_file c5dt01002k2.cif
_cod_data_source_block p21
_cod_depositor_comments
;
The following automatic conversions were performed:

'_symmetry_cell_setting' value 'Monoclinic' changed to 'monoclinic'
according to
/usr/data/users/saulius/crontab/automatic-downloads/rss-feeds/RSC/lib/dictionaries/cif_core.dic
dictionary named 'cif_core.dic' version 2.4.2 from 2011-04-26.

Automatic conversion script
Id: cif_fix_values 3271 2015-04-21 07:52:19Z andrius 

 Adding full bibliography for 7035126.cif.
;
_cod_original_sg_symbol_H-M P2(1)
_cod_database_code 7035126

loop_
_symmetry_equiv_pos_as_xyz
'x, y, z'
'-x, y+1/2, -z'

loop_
_atom_site_label
_atom_site_type_symbol
_atom_site_fract_x
_atom_site_fract_y
_atom_site_fract_z
_atom_site_U_iso_or_equiv
_atom_site_adp_type
_atom_site_occupancy
_atom_site_symmetry_multiplicity
_atom_site_calc_flag
_atom_site_refinement_flags
C1 C 0.7157(9) 0.1260(12) 0.8932(6) 0.0160(17) Uani 1 1 d U
C2 C 0.7507(9) 0.3083(11) 0.8228(6) 0.0153(16) Uani 1 1 d U
H2 H 0.8716 0.3124 0.8097 0.018 Uiso 1 1 calc R
C3 C 0.7011(9) 0.5032(12) 0.8813(6) 0.0193(17) Uani 1 1 d U
H3A H 0.7652 0.6204 0.8570 0.023 Uiso 1 1 calc R
H3B H 0.7190 0.4917 0.9677 0.023 Uiso 1 1 calc R
C4 C 0.5123(9) 0.5216(12) 0.8354(6) 0.0181(16) Uani 1 1 d U
H4A H 0.4442 0.4273 0.8769 0.022 Uiso 1 1 calc R
H4B H 0.4713 0.6611 0.8444 0.022 Uiso 1 1 calc R
C5 C 0.5070(9) 0.4649(11) 0.7071(6) 0.0170(17) Uani 1 1 d U
H13 H 0.5359 0.5821 0.6600 0.020 Uiso 1 1 calc R
H5B H 0.3943 0.4145 0.6751 0.020 Uiso 1 1 calc R
Cl1 Cl 0.8653(2) 0.0928(3) 1.01800(16) 0.0271(5) Uani 1 1 d .
Cl2 Cl -0.17330(19) 0.8727(4) 0.67323(13) 0.0216(4) Uani 1 1 d .
Cl3 Cl 0.0169(2) 0.7977(3) 0.44293(15) 0.0187(4) Uani 1 1 d .
Cl4 Cl 0.3644(2) 0.9830(3) 0.57131(15) 0.0221(5) Uani 1 1 d .
Cl5 Cl 0.1744(2) 1.0996(3) 0.80013(15) 0.0207(4) Uani 1 1 d .
Mo1 Mo 0.11118(7) 0.88065(10) 0.64159(5) 0.01551(16) Uani 1 1 d .
N1 N 0.6386(8) 0.2990(10) 0.7077(5) 0.0173(15) Uani 1 1 d D
H11 H 0.711(7) 0.320(10) 0.656(4) 0.021 Uiso 1 1 d D
H12 H 0.605(9) 0.174(5) 0.690(6) 0.021 Uiso 1 1 d D
O1 O 0.5965(7) 0.0177(8) 0.8764(4) 0.0251(13) Uani 1 1 d .
O2 O 0.1690(6) 0.6610(8) 0.6988(4) 0.0218(13) Uani 1 1 d .

loop_
_atom_site_aniso_label
_atom_site_aniso_U_11
_atom_site_aniso_U_22
_atom_site_aniso_U_33
_atom_site_aniso_U_23
_atom_site_aniso_U_13
_atom_site_aniso_U_12
C1 0.006(3) 0.027(4) 0.015(3) -0.004(3) -0.001(3) 0.007(3)
C2 0.010(3) 0.027(4) 0.009(3) 0.005(3) -0.003(3) -0.002(3)
C3 0.020(4) 0.023(4) 0.013(3) -0.002(3) -0.006(3) 0.000(4)
C4 0.020(4) 0.024(4) 0.010(3) -0.003(3) 0.000(3) 0.000(3)
C5 0.018(4) 0.021(4) 0.010(3) -0.001(3) -0.006(3) 0.004(3)
Cl1 0.0221(11) 0.0412(14) 0.0170(9) 0.0089(10) -0.0017(8) 0.0026(10)
Cl2 0.0170(9) 0.0268(10) 0.0217(8) -0.0031(12) 0.0043(7) -0.0023(13)
Cl3 0.0195(10) 0.0233(11) 0.0122(9) -0.0005(8) -0.0027(8) -0.0006(8)
Cl4 0.0146(10) 0.0348(12) 0.0163(9) -0.0033(9) -0.0005(8) -0.0018(9)
Cl5 0.0199(10) 0.0289(12) 0.0115(9) -0.0028(9) -0.0050(7) 0.0022(9)
Mo1 0.0139(3) 0.0216(3) 0.0100(3) -0.0011(4) -0.0026(2) 0.0007(4)
N1 0.015(4) 0.020(4) 0.015(3) 0.002(3) -0.005(3) 0.004(3)
O1 0.025(3) 0.030(4) 0.021(3) 0.000(3) 0.004(2) -0.001(3)
O2 0.024(3) 0.024(3) 0.016(3) 0.001(2) -0.003(2) 0.005(3)

loop_
_atom_type_symbol
_atom_type_description
_atom_type_scat_dispersion_real
_atom_type_scat_dispersion_imag
_atom_type_scat_source
C C 0.0033 0.0016 'International Tables Vol C Tables 4.2.6.8 and 6.1.1.4'
H H 0.0000 0.0000 'International Tables Vol C Tables 4.2.6.8 and 6.1.1.4'
N N 0.0061 0.0033 'International Tables Vol C Tables 4.2.6.8 and 6.1.1.4'
O O 0.0106 0.0060 'International Tables Vol C Tables 4.2.6.8 and 6.1.1.4'
Cl Cl 0.1484 0.1585 'International Tables Vol C Tables 4.2.6.8 and 6.1.1.4'
Mo Mo -1.6832 0.6857 'International Tables Vol C Tables 4.2.6.8 and 6.1.1.4'

loop_
_geom_angle_atom_site_label_1
_geom_angle_atom_site_label_2
_geom_angle_atom_site_label_3
_geom_angle
O1 C1 C2 126.6(7)
O1 C1 Cl1 120.5(6)
C2 C1 Cl1 112.7(5)
C1 C2 N1 108.1(6)
C1 C2 C3 111.4(6)
N1 C2 C3 105.2(5)
C1 C2 H2 110.7
N1 C2 H2 110.7
C3 C2 H2 110.7
C2 C3 C4 102.3(6)
C2 C3 H3A 111.3
C4 C3 H3A 111.3
C2 C3 H3B 111.3
C4 C3 H3B 111.3
H3A C3 H3B 109.2
C5 C4 C3 102.7(6)
C5 C4 H4A 111.2
C3 C4 H4A 111.2
C5 C4 H4B 111.2
C3 C4 H4B 111.2
H4A C4 H4B 109.1
C4 C5 N1 103.7(5)
C4 C5 H13 111.0
N1 C5 H13 111.0
C4 C5 H5B 111.0
N1 C5 H5B 111.0
H13 C5 H5B 109.0
O2 Mo1 Cl5 102.32(18)
O2 Mo1 Cl2 98.6(2)
Cl5 Mo1 Cl2 90.76(7)
O2 Mo1 Cl4 100.29(19)
Cl5 Mo1 Cl4 88.71(7)
Cl2 Mo1 Cl4 160.79(8)
O2 Mo1 Cl3 102.79(18)
Cl5 Mo1 Cl3 154.86(7)
Cl2 Mo1 Cl3 86.87(6)
Cl4 Mo1 Cl3 85.50(6)
C2 N1 C5 108.2(5)
C2 N1 H11 102(4)
C5 N1 H11 113(5)
C2 N1 H12 112(5)
C5 N1 H12 119(5)
H11 N1 H12 101(6)

loop_
_geom_bond_atom_site_label_1
_geom_bond_atom_site_label_2
_geom_bond_distance
C1 O1 1.191(9)
C1 C2 1.499(10)
C1 Cl1 1.767(7)
C2 N1 1.507(8)
C2 C3 1.531(10)
C2 H2 1.0000
C3 C4 1.544(9)
C3 H3A 0.9900
C3 H3B 0.9900
C4 C5 1.520(9)
C4 H4A 0.9900
C4 H4B 0.9900
C5 N1 1.523(9)
C5 H13 0.9900
C5 H5B 0.9900
Cl2 Mo1 2.3549(17)
Cl3 Mo1 2.3818(18)
Cl4 Mo1 2.376(2)
Cl5 Mo1 2.3361(19)
Mo1 O2 1.639(5)
N1 H11 0.89(2)
N1 H12 0.89(2)

loop_
_geom_hbond_atom_site_label_D
_geom_hbond_atom_site_label_H
_geom_hbond_atom_site_label_A
_geom_hbond_distance_DH
_geom_hbond_distance_HA
_geom_hbond_distance_DA
_geom_hbond_angle_DHA
_geom_hbond_site_symmetry_A
N1 H11 Cl3 0.89(2) 2.59(3) 3.439(7) 160(6) 2_646
N1 H11 Cl4 0.89(2) 2.83(5) 3.433(7) 126(5) 2_646
N1 H12 Cl4 0.89(2) 2.55(5) 3.289(7) 141(6) 1_545
N1 H12 Cl2 0.89(2) 2.69(6) 3.247(7) 122(6) 1_645

loop_
_geom_torsion_atom_site_label_1
_geom_torsion_atom_site_label_2
_geom_torsion_atom_site_label_3
_geom_torsion_atom_site_label_4
_geom_torsion
O1 C1 C2 N1 -16.3(11)
Cl1 C1 C2 N1 168.8(5)
O1 C1 C2 C3 98.8(9)
Cl1 C1 C2 C3 -76.1(7)
C1 C2 C3 C4 -85.5(7)
N1 C2 C3 C4 31.4(7)
C2 C3 C4 C5 -42.3(7)
C3 C4 C5 N1 36.7(7)
C1 C2 N1 C5 110.1(7)
C3 C2 N1 C5 -9.0(7)
C4 C5 N1 C2 -17.4(7)
